data_2214135
loop_
_publ_author_name
'Jin Lin'
'Gui-Ying Dong'

_publ_section_title
;{(<i>R</i>)-1,1'-Bis(1-naphthylmethyl)-3,3'-[1,1'-binaphthyl-2,2'-diyldi(oxyethylene)]di-1<i>H</i>-imidazol-2-yl}mercury(II)
 bis(hexafluoridophosphate) acetonitrile 3.5-solvate
;
_journal_coeditor_code CV2254
_journal_issue 7
_journal_name_full 'Acta Crystallographica Section E'
_journal_page_first m1802
_journal_page_last m1802
_journal_paper_doi 10.1107/S1600536807026682
_journal_volume 63
_journal_year 2007
_chemical_formula_iupac '[Hg (C52 H42 N4 O2)] (P F6)2, 3.5C2 H3 N'
_chemical_formula_moiety 'C52 H42 Hg N4 O2 2+, 2(F6 P -), 3.5(C2 H3 N)'
_chemical_formula_sum 'C59 H52.5 F12 Hg N7.5 O2 P2'
_chemical_formula_weight 1389.12
_chemical_name_systematic
;
{(R)-1,1'-Bis(1-naphthylmethyl)-3,3'-[1,1'-binaphthyl-2,2'-
diyldi(oxyethylene)]di-1H-imidazol-2-yl}mercury(II)
bis(hexafluoridophosphate)
acetonitrile 3.5-solvate
;
_space_group_IT_number 2
_symmetry_cell_setting triclinic
_symmetry_space_group_name_Hall '-P 1'
_symmetry_space_group_name_H-M 'P -1'
_atom_sites_solution_hydrogens geom
_atom_sites_solution_primary direct
_atom_sites_solution_secondary difmap
_audit_creation_method SHELXTL
_cell_angle_alpha 94.448(6)
_cell_angle_beta 107.027(6)
_cell_angle_gamma 92.066(7)
_cell_formula_units_Z 2
_cell_length_a 12.266(4)
_cell_length_b 14.908(6)
_cell_length_c 16.946(6)
_cell_measurement_reflns_used 923
_cell_measurement_temperature 293(2)
_cell_measurement_theta_max 22.60
_cell_measurement_theta_min 2.76
_cell_volume 2948.4(19)
_computing_cell_refinement 'SAINT (Bruker, 2001)'
_computing_data_collection 'SMART (Bruker, 2001)'
_computing_data_reduction SAINT
_computing_molecular_graphics SHELXTL
_computing_publication_material 'SHELXTL and local programs'
_computing_structure_refinement SHELXTL
_computing_structure_solution 'SHELXTL (Sheldrick, 2001)'
_diffrn_ambient_temperature 293(2)
_diffrn_measured_fraction_theta_full 0.982
_diffrn_measured_fraction_theta_max 0.982
_diffrn_measurement_device_type 'Bruker SMART CCD area-detector'
_diffrn_measurement_method 'phi and omega scans'
_diffrn_radiation_monochromator graphite
_diffrn_radiation_source 'fine-focus sealed tube'
_diffrn_radiation_type MoK\a
_diffrn_radiation_wavelength 0.71073
_diffrn_reflns_av_R_equivalents 0.0312
_diffrn_reflns_av_sigmaI/netI 0.0769
_diffrn_reflns_limit_h_max 11
_diffrn_reflns_limit_h_min -15
_diffrn_reflns_limit_k_max 16
_diffrn_reflns_limit_k_min -18
_diffrn_reflns_limit_l_max 21
_diffrn_reflns_limit_l_min -20
_diffrn_reflns_number 17133
_diffrn_reflns_theta_full 26.43
_diffrn_reflns_theta_max 26.43
_diffrn_reflns_theta_min 1.26
_exptl_absorpt_coefficient_mu 2.751
_exptl_absorpt_correction_T_max 0.7824
_exptl_absorpt_correction_T_min 0.63424
_exptl_absorpt_correction_type multi-scan
_exptl_absorpt_process_details '(SADABS; Sheldrick, 2004)'
_exptl_crystal_colour white
_exptl_crystal_density_diffrn 1.565
_exptl_crystal_density_method 'not measured'
_exptl_crystal_description block
_exptl_crystal_F_000 1386
_exptl_crystal_size_max 0.20
_exptl_crystal_size_mid 0.14
_exptl_crystal_size_min 0.12
_refine_diff_density_max 0.969
_refine_diff_density_min -0.776
_refine_ls_extinction_method none
_refine_ls_goodness_of_fit_ref 1.044
_refine_ls_hydrogen_treatment constr
_refine_ls_matrix_type full
_refine_ls_number_parameters 770
_refine_ls_number_reflns 11938
_refine_ls_number_restraints 21
_refine_ls_restrained_S_all 1.045
_refine_ls_R_factor_all 0.0806
_refine_ls_R_factor_gt 0.0473
_refine_ls_shift/su_max 0.002
_refine_ls_shift/su_mean 0.000
_refine_ls_structure_factor_coef Fsqd
_refine_ls_weighting_details 'calc w=1/[\s^2^(Fo^2^)+(0.0627P)^2^] where P=(Fo^2^+2Fc^2^)/3'
_refine_ls_weighting_scheme calc
_refine_ls_wR_factor_gt 0.1059
_refine_ls_wR_factor_ref 0.1269
_reflns_number_gt 8762
_reflns_number_total 11938
_reflns_threshold_expression I>2sigma(I)
_cod_data_source_file cv2254.cif
_cod_data_source_block I
_cod_depositor_comments
;
The following automatic conversions were performed:
'_symmetry_cell_setting' value 'Triclinic' changed to 'triclinic'
according to '/home/saulius/struct/CIF-dictionaries/cif_core.dic'
dictionary named 'cif_core.dic' version 2.4.1 from 2010-06-29.

Automatic conversion script
Id: cif_fix_enum 1527 2010-12-29 10:47:43Z saulius 

The following automatic conversions were performed:

'_symmetry_cell_setting' value 'Triclinic' changed to 'triclinic'
according to /home/saulius/struct/CIF-dictionaries/cif_core.dic
dictionary named 'cif_core.dic' version 2.4.1 from 2010-06-29.

Automatic conversion script
Id: cif_fix_values 1715 2011-07-08 13:25:40Z adriana 
;
_cod_original_formula_sum 'C59 H52.5 F12 Hg1 N7.5 O2 P2'
_cod_database_code 2214135
_cod_database_fobs_code 2214135

loop_
_symmetry_equiv_pos_as_xyz
'x, y, z'
'-x, -y, -z'

loop_
_atom_site_type_symbol
_atom_site_label
_atom_site_fract_x
_atom_site_fract_y
_atom_site_fract_z
_atom_site_U_iso_or_equiv
_atom_site_adp_type
_atom_site_calc_flag
_atom_site_refinement_flags
_atom_site_occupancy
Hg Hg1 0.84498(2) 0.923454(18) 0.734041(15) 0.03985(9) Uani d . 1
N N1 0.8148(4) 1.0221(3) 0.8924(3) 0.0415(12) Uani d . 1
N N2 0.9675(4) 1.0740(4) 0.8693(3) 0.0410(12) Uani d . 1
N N3 0.9075(4) 0.7732(3) 0.6265(3) 0.0403(12) Uani d . 1
N N4 0.7265(4) 0.7915(4) 0.5801(3) 0.0436(13) Uani d . 1
O O1 0.7722(4) 0.8275(3) 0.9203(3) 0.0497(11) Uani d . 1
O O2 0.9873(4) 0.7644(3) 0.8017(3) 0.0461(11) Uani d . 1
C C1 0.7833(5) 0.7046(4) 0.8293(4) 0.0392(14) Uani d . 1
C C2 0.7187(5) 0.7712(4) 0.8499(4) 0.0407(14) Uani d . 1
C C3 0.6032(5) 0.7774(4) 0.8034(4) 0.0465(16) Uani d . 1
H H3 0.5597 0.8206 0.8201 0.056 Uiso calc R 1
C C4 0.5561(5) 0.7204(5) 0.7344(4) 0.0488(16) Uani d . 1
H H4 0.4799 0.7244 0.7045 0.059 Uiso calc R 1
C C5 0.6209(6) 0.6547(5) 0.7070(4) 0.0462(16) Uani d . 1
C C6 0.7356(5) 0.6464(4) 0.7555(4) 0.0400(14) Uani d . 1
C C7 0.7973(6) 0.5790(5) 0.7277(4) 0.0530(18) Uani d . 1
H H7 0.8714 0.5704 0.7593 0.064 Uiso calc R 1
C C8 0.7508(7) 0.5266(5) 0.6559(5) 0.067(2) Uani d . 1
H H8 0.7941 0.4837 0.6386 0.081 Uiso calc R 1
C C9 0.6381(7) 0.5359(6) 0.6071(5) 0.069(2) Uani d . 1
H H9 0.6076 0.4994 0.5579 0.082 Uiso calc R 1
C C10 0.5735(6) 0.5983(5) 0.6320(5) 0.0598(19) Uani d . 1
H H10 0.4987 0.6040 0.6000 0.072 Uiso calc R 1
C C11 0.8988(5) 0.6914(4) 0.8872(4) 0.0402(14) Uani d . 1
C C12 0.9974(5) 0.7190(4) 0.8714(4) 0.0406(15) Uani d . 1
C C13 1.1056(6) 0.7054(5) 0.9259(4) 0.0514(17) Uani d . 1
H H13 1.1716 0.7256 0.9146 0.062 Uiso calc R 1
C C14 1.1131(6) 0.6621(5) 0.9955(4) 0.058(2) Uani d . 1
H H14 1.1846 0.6518 1.0305 0.070 Uiso calc R 1
C C15 1.0162(7) 0.6335(5) 1.0147(4) 0.0514(18) Uani d . 1
C C16 0.9066(6) 0.6474(5) 0.9608(4) 0.0482(16) Uani d . 1
C C17 0.8098(7) 0.6182(5) 0.9819(5) 0.065(2) Uani d . 1
H H17 0.7374 0.6275 0.9475 0.078 Uiso calc R 1
C C18 0.8203(10) 0.5758(6) 1.0528(6) 0.084(3) Uani d . 1
H H18 0.7554 0.5562 1.0659 0.101 Uiso calc R 1
C C19 0.9286(10) 0.5622(6) 1.1051(5) 0.082(3) Uani d . 1
H H19 0.9354 0.5337 1.1530 0.099 Uiso calc R 1
C C20 1.0235(8) 0.5898(5) 1.0869(5) 0.070(2) Uani d . 1
H H20 1.0948 0.5798 1.1225 0.084 Uiso calc R 1
C C21 0.7127(6) 0.9027(4) 0.9414(4) 0.0458(16) Uani d . 1
H H21A 0.7520 0.9273 0.9977 0.055 Uiso calc R 1
H H21B 0.6363 0.8815 0.9397 0.055 Uiso calc R 1
C C22 0.7044(5) 0.9756(4) 0.8850(4) 0.0467(16) Uani d . 1
H H22A 0.6711 0.9498 0.8283 0.056 Uiso calc R 1
H H22B 0.6534 1.0193 0.8970 0.056 Uiso calc R 1
C C23 0.8763(5) 1.0159(4) 0.8385(4) 0.0414(15) Uani d . 1
C C24 0.8692(6) 1.0845(5) 0.9582(4) 0.0553(18) Uani d . 1
H H24 0.8455 1.1004 1.0045 0.066 Uiso calc R 1
C C25 0.9630(6) 1.1177(5) 0.9423(4) 0.0522(18) Uani d . 1
H H25 1.0154 1.1623 0.9749 0.063 Uiso calc R 1
C C26 1.0481(5) 1.1031(5) 0.8264(4) 0.0463(16) Uani d . 1
H H26A 1.0560 1.0537 0.7881 0.056 Uiso calc R 1
H H26B 1.1223 1.1177 0.8667 0.056 Uiso calc R 1
C C27 1.0118(5) 1.1836(4) 0.7794(4) 0.0431(15) Uani d . 1
C C28 0.9035(6) 1.2123(5) 0.7634(5) 0.061(2) Uani d . 1
H H28 0.8509 1.1828 0.7840 0.074 Uiso calc R 1
C C29 0.8702(7) 1.2868(6) 0.7158(6) 0.073(2) Uani d . 1
H H29 0.7958 1.3048 0.7049 0.088 Uiso calc R 1
C C30 0.9450(9) 1.3312(6) 0.6865(5) 0.075(2) Uani d . 1
H H30 0.9222 1.3797 0.6556 0.089 Uiso calc R 1
C C31 1.0576(7) 1.3048(5) 0.7023(4) 0.0586(19) Uani d . 1
C C32 1.0923(6) 1.2297(5) 0.7483(4) 0.0490(17) Uani d . 1
C C33 1.2042(6) 1.2028(6) 0.7597(5) 0.062(2) Uani d . 1
H H33 1.2287 1.1532 0.7887 0.075 Uiso calc R 1
C C34 1.2777(8) 1.2503(7) 0.7277(6) 0.081(3) Uani d . 1
H H34 1.3513 1.2320 0.7348 0.097 Uiso calc R 1
C C35 1.2428(10) 1.3252(7) 0.6852(6) 0.086(3) Uani d . 1
H H35 1.2939 1.3570 0.6649 0.103 Uiso calc R 1
C C36 1.1366(9) 1.3521(6) 0.6729(5) 0.073(2) Uani d . 1
H H36 1.1150 1.4027 0.6446 0.088 Uiso calc R 1
C C37 1.0546(5) 0.7325(5) 0.7499(4) 0.0491(17) Uani d . 1
H H37A 1.0360 0.6688 0.7326 0.059 Uiso calc R 1
H H37B 1.1353 0.7407 0.7800 0.059 Uiso calc R 1
C C38 1.0277(5) 0.7857(5) 0.6761(4) 0.0460(16) Uani d . 1
H H38A 1.0462 0.8491 0.6946 0.055 Uiso calc R 1
H H38B 1.0753 0.7677 0.6416 0.055 Uiso calc R 1
C C39 0.8233(5) 0.8233(4) 0.6380(3) 0.0370(14) Uani d . 1
C C40 0.8621(6) 0.7083(5) 0.5621(4) 0.0545(18) Uani d . 1
H H40 0.9023 0.6647 0.5423 0.065 Uiso calc R 1
C C41 0.7516(6) 0.7183(5) 0.5329(4) 0.0536(18) Uani d . 1
H H41 0.7000 0.6832 0.4892 0.064 Uiso calc R 1
C C42 0.6119(5) 0.8276(4) 0.5654(4) 0.0447(15) Uani d . 1
H H42A 0.5731 0.8007 0.6008 0.054 Uiso calc R 1
H H42B 0.5672 0.8110 0.5083 0.054 Uiso calc R 1
C C43 0.6187(5) 0.9279(5) 0.5823(4) 0.0463(16) Uani d . 1
C C44 0.5870(6) 0.9657(6) 0.6479(4) 0.059(2) Uani d . 1
H H44 0.5616 0.9284 0.6812 0.070 Uiso calc R 1
C C45 0.5921(7) 1.0592(7) 0.6659(6) 0.077(3) Uani d . 1
H H45 0.5695 1.0835 0.7105 0.093 Uiso calc R 1
C C46 0.6290(7) 1.1130(6) 0.6194(7) 0.079(3) Uani d . 1
H H46 0.6345 1.1749 0.6334 0.095 Uiso calc R 1
C C47 0.6606(6) 1.0797(6) 0.5489(6) 0.067(2) Uani d . 1
C C48 0.6555(5) 0.9848(5) 0.5302(4) 0.0503(17) Uani d . 1
C C49 0.6852(6) 0.9507(6) 0.4588(5) 0.061(2) Uani d . 1
H H49 0.6834 0.8887 0.4461 0.073 Uiso calc R 1
C C50 0.7165(7) 1.0083(8) 0.4086(6) 0.084(3) Uani d . 1
H H50 0.7366 0.9851 0.3626 0.100 Uiso calc R 1
C C51 0.7181(9) 1.1014(9) 0.4262(8) 0.100(4) Uani d . 1
H H51 0.7359 1.1397 0.3903 0.120 Uiso calc R 1
C C52 0.6943(8) 1.1366(7) 0.4947(8) 0.090(3) Uani d . 1
H H52 0.6999 1.1988 0.5068 0.108 Uiso calc R 1
P P1 0.19960(17) 0.60006(14) 0.56869(14) 0.0595(5) Uani d . 1
P P2 0.32712(17) 0.93227(15) 0.85090(13) 0.0612(5) Uani d . 1
F F1 0.2784(5) 0.6251(4) 0.5131(4) 0.0935(16) Uani d . 1
F F2 0.1375(6) 0.5222(4) 0.5022(4) 0.135(3) Uani d . 1
F F3 0.1110(4) 0.6682(4) 0.5241(3) 0.0961(17) Uani d . 1
F F4 0.2606(5) 0.6805(4) 0.6356(3) 0.0995(17) Uani d . 1
F F5 0.2898(5) 0.5351(4) 0.6149(5) 0.129(2) Uani d . 1
F F6 0.1198(5) 0.5779(4) 0.6244(3) 0.0908(16) Uani d . 1
F F7 0.2254(8) 0.9111(6) 0.8835(6) 0.183(4) Uani d . 1
F F8 0.4160(12) 0.9258(8) 0.9327(7) 0.275(7) Uani d . 1
F F9 0.3290(7) 0.8325(5) 0.8279(9) 0.225(6) Uani d . 1
F F10 0.2386(6) 0.9440(7) 0.7697(4) 0.165(3) Uani d . 1
F F11 0.3235(6) 1.0328(4) 0.8804(5) 0.132(2) Uani d . 1
F F12 0.4274(6) 0.9544(6) 0.8179(7) 0.185(4) Uani d . 1
N N5 0.4918(10) 0.6825(9) 0.3671(10) 0.156(5) Uani d . 1
C C53 0.4547(12) 0.6419(10) 0.3053(12) 0.129(5) Uani d . 1
C C54 0.4075(15) 0.5882(11) 0.2256(10) 0.182(7) Uani d . 1
H H54A 0.4682 0.5606 0.2095 0.273 Uiso calc R 1
H H54B 0.3697 0.6266 0.1843 0.273 Uiso calc R 1
H H54C 0.3537 0.5422 0.2306 0.273 Uiso calc R 1
N N6 -0.0360(7) 0.0136(5) 0.6310(4) 0.076(2) Uani d . 1
C C55 -0.0159(7) 0.0671(6) 0.5928(5) 0.0584(19) Uani d . 1
C C56 0.0109(8) 0.1352(5) 0.5444(5) 0.071(2) Uani d . 1
H H56A 0.0822 0.1669 0.5747 0.106 Uiso calc R 1
H H56B -0.0485 0.1768 0.5334 0.106 Uiso calc R 1
H H56C 0.0169 0.1072 0.4930 0.106 Uiso calc R 1
N N7 0.3716(18) 0.7959(13) 0.1389(12) 0.183(7) Uani d . 1
C C57 0.4303(18) 0.7870(14) 0.1027(12) 0.137(7) Uani d . 1
C C58 0.5033(18) 0.7666(15) 0.0536(12) 0.211(10) Uani d . 1
H H58A 0.5739 0.7470 0.0879 0.316 Uiso calc R 1
H H58B 0.5184 0.8194 0.0286 0.316 Uiso calc R 1
H H58C 0.4671 0.7195 0.0110 0.316 Uiso calc R 1
N N8 0.3182(17) 0.5906(14) 0.8172(12) 0.116(6) Uani d PDU 0.50
C C59 0.3992(19) 0.5805(17) 0.8650(15) 0.127(9) Uani d PDU 0.50
C C60 0.501(2) 0.539(2) 0.9171(19) 0.198(15) Uani d PDU 0.50
H H60A 0.5061 0.5507 0.9745 0.297 Uiso calc PR 0.50
H H60B 0.5690 0.5636 0.9075 0.297 Uiso calc PR 0.50
H H60C 0.4942 0.4747 0.9027 0.297 Uiso calc PR 0.50

loop_
_atom_site_aniso_label
_atom_site_aniso_U_11
_atom_site_aniso_U_22
_atom_site_aniso_U_33
_atom_site_aniso_U_12
_atom_site_aniso_U_13
_atom_site_aniso_U_23
Hg1 0.03965(14) 0.04213(15) 0.03645(13) 0.00516(9) 0.01044(9) -0.00233(9)
N1 0.047(3) 0.038(3) 0.040(3) 0.003(2) 0.016(2) -0.004(2)
N2 0.040(3) 0.043(3) 0.041(3) 0.003(2) 0.013(2) 0.003(2)
N3 0.045(3) 0.043(3) 0.036(3) 0.008(2) 0.015(2) 0.000(2)
N4 0.043(3) 0.044(3) 0.042(3) 0.001(2) 0.011(2) 0.004(2)
O1 0.048(3) 0.044(3) 0.052(3) 0.009(2) 0.010(2) -0.008(2)
O2 0.038(2) 0.057(3) 0.047(2) 0.013(2) 0.016(2) 0.008(2)
C1 0.039(3) 0.036(3) 0.043(3) 0.003(3) 0.012(3) 0.006(3)
C2 0.042(4) 0.037(4) 0.043(3) -0.002(3) 0.014(3) 0.000(3)
C3 0.037(4) 0.043(4) 0.062(4) 0.003(3) 0.019(3) 0.001(3)
C4 0.031(3) 0.051(4) 0.060(4) -0.002(3) 0.010(3) 0.002(3)
C5 0.043(4) 0.046(4) 0.047(4) -0.004(3) 0.011(3) 0.003(3)
C6 0.041(4) 0.036(4) 0.043(3) 0.000(3) 0.013(3) 0.003(3)
C7 0.047(4) 0.052(4) 0.056(4) 0.013(3) 0.011(3) -0.007(3)
C8 0.067(5) 0.060(5) 0.068(5) 0.021(4) 0.012(4) -0.012(4)
C9 0.074(6) 0.061(5) 0.060(5) 0.006(4) 0.006(4) -0.012(4)
C10 0.053(4) 0.059(5) 0.057(4) 0.002(4) 0.004(3) -0.006(4)
C11 0.040(4) 0.037(4) 0.041(3) 0.007(3) 0.008(3) 0.000(3)
C12 0.039(4) 0.041(4) 0.036(3) 0.010(3) 0.004(3) -0.002(3)
C13 0.039(4) 0.056(4) 0.053(4) 0.003(3) 0.006(3) -0.004(3)
C14 0.056(5) 0.053(5) 0.047(4) 0.013(4) -0.013(3) 0.007(3)
C15 0.071(5) 0.037(4) 0.038(3) 0.011(3) 0.005(3) -0.002(3)
C16 0.055(4) 0.042(4) 0.044(4) 0.006(3) 0.012(3) -0.001(3)
C17 0.066(5) 0.063(5) 0.069(5) 0.009(4) 0.023(4) 0.019(4)
C18 0.118(8) 0.069(6) 0.082(6) 0.007(5) 0.050(6) 0.024(5)
C19 0.129(9) 0.062(6) 0.053(5) 0.014(6) 0.017(5) 0.024(4)
C20 0.092(7) 0.052(5) 0.054(5) 0.008(4) 0.002(4) 0.011(4)
C21 0.052(4) 0.045(4) 0.045(4) 0.001(3) 0.024(3) -0.003(3)
C22 0.044(4) 0.045(4) 0.055(4) 0.003(3) 0.021(3) 0.000(3)
C23 0.042(4) 0.039(4) 0.042(3) 0.006(3) 0.010(3) 0.001(3)
C24 0.065(5) 0.054(4) 0.046(4) -0.003(4) 0.019(3) -0.014(3)
C25 0.056(4) 0.045(4) 0.049(4) -0.002(3) 0.010(3) -0.010(3)
C26 0.039(4) 0.051(4) 0.048(4) 0.001(3) 0.013(3) 0.007(3)
C27 0.042(4) 0.038(4) 0.042(3) 0.001(3) 0.003(3) -0.004(3)
C28 0.052(4) 0.054(5) 0.078(5) 0.012(3) 0.016(4) 0.011(4)
C29 0.060(5) 0.063(6) 0.087(6) 0.025(4) 0.006(5) 0.010(5)
C30 0.097(7) 0.058(5) 0.065(5) 0.024(5) 0.014(5) 0.015(4)
C31 0.083(6) 0.049(4) 0.043(4) 0.004(4) 0.018(4) 0.005(3)
C32 0.052(4) 0.047(4) 0.042(4) 0.004(3) 0.005(3) 0.000(3)
C33 0.058(5) 0.071(5) 0.060(5) -0.002(4) 0.020(4) 0.013(4)
C34 0.065(6) 0.093(7) 0.091(6) -0.004(5) 0.028(5) 0.027(6)
C35 0.108(8) 0.081(7) 0.075(6) -0.031(6) 0.041(6) 0.010(5)
C36 0.099(7) 0.059(5) 0.063(5) -0.004(5) 0.022(5) 0.014(4)
C37 0.037(4) 0.062(5) 0.049(4) 0.009(3) 0.016(3) -0.004(3)
C38 0.038(4) 0.053(4) 0.052(4) 0.008(3) 0.021(3) 0.002(3)
C39 0.039(3) 0.039(4) 0.034(3) 0.000(3) 0.012(3) 0.004(3)
C40 0.062(5) 0.053(4) 0.050(4) 0.008(4) 0.021(4) -0.006(3)
C41 0.066(5) 0.047(4) 0.042(4) -0.002(3) 0.012(3) -0.011(3)
C42 0.036(3) 0.049(4) 0.046(4) 0.003(3) 0.006(3) 0.012(3)
C43 0.035(3) 0.050(4) 0.044(4) 0.005(3) -0.002(3) 0.002(3)
C44 0.052(4) 0.073(6) 0.046(4) 0.018(4) 0.005(3) 0.008(4)
C45 0.062(5) 0.090(7) 0.068(6) 0.021(5) 0.004(4) -0.018(5)
C46 0.056(5) 0.053(5) 0.104(7) 0.016(4) -0.010(5) -0.018(5)
C47 0.038(4) 0.056(5) 0.091(6) 0.001(3) -0.010(4) 0.012(5)
C48 0.031(3) 0.053(4) 0.057(4) -0.001(3) -0.003(3) 0.012(3)
C49 0.049(4) 0.073(5) 0.060(5) 0.006(4) 0.009(4) 0.022(4)
C50 0.066(6) 0.102(8) 0.089(7) 0.010(5) 0.027(5) 0.035(6)
C51 0.073(7) 0.100(9) 0.128(10) -0.010(6) 0.023(7) 0.052(8)
C52 0.054(5) 0.061(6) 0.137(10) -0.006(4) -0.007(6) 0.034(6)
P1 0.0561(12) 0.0521(12) 0.0762(13) 0.0048(9) 0.0300(10) 0.0009(10)
P2 0.0511(12) 0.0636(14) 0.0654(12) 0.0107(10) 0.0131(10) -0.0023(10)
F1 0.094(4) 0.086(4) 0.126(4) 0.011(3) 0.070(3) 0.016(3)
F2 0.135(5) 0.115(5) 0.160(6) -0.048(4) 0.080(5) -0.074(5)
F3 0.081(4) 0.128(5) 0.087(3) 0.045(3) 0.029(3) 0.023(3)
F4 0.103(4) 0.087(4) 0.092(4) -0.021(3) 0.013(3) -0.014(3)
F5 0.114(5) 0.111(5) 0.196(7) 0.061(4) 0.076(5) 0.082(5)
F6 0.103(4) 0.087(4) 0.107(4) 0.001(3) 0.069(3) 0.008(3)
F7 0.224(9) 0.172(8) 0.223(9) -0.023(6) 0.179(8) 0.016(7)
F8 0.303(14) 0.206(11) 0.186(10) 0.014(10) -0.140(10) 0.059(8)
F9 0.128(6) 0.073(5) 0.454(17) -0.001(4) 0.080(8) -0.077(7)
F10 0.130(6) 0.259(11) 0.078(4) -0.013(6) -0.009(4) 0.013(5)
F11 0.114(5) 0.092(5) 0.180(7) 0.020(4) 0.037(5) -0.027(5)
F12 0.088(5) 0.175(8) 0.314(12) -0.024(5) 0.116(7) -0.058(8)
N5 0.100(8) 0.114(10) 0.226(16) 0.006(7) 0.017(9) -0.032(10)
C53 0.093(10) 0.097(11) 0.197(17) -0.009(7) 0.049(11) -0.004(10)
C54 0.212(18) 0.165(16) 0.160(15) -0.069(13) 0.060(13) -0.012(13)
N6 0.097(6) 0.062(5) 0.068(4) -0.013(4) 0.025(4) 0.008(4)
C55 0.060(5) 0.059(5) 0.052(4) -0.004(4) 0.016(4) -0.007(4)
C56 0.095(6) 0.058(5) 0.064(5) -0.004(4) 0.029(5) 0.014(4)
N7 0.20(2) 0.141(13) 0.184(17) 0.008(13) 0.030(13) -0.007(12)
C57 0.149(19) 0.131(15) 0.113(14) -0.009(13) 0.008(11) 0.038(12)
C58 0.21(2) 0.26(3) 0.147(16) -0.010(18) 0.014(15) 0.083(17)
N8 0.114(9) 0.120(10) 0.112(9) 0.023(8) 0.023(8) 0.022(8)
C59 0.127(12) 0.134(12) 0.128(12) -0.015(9) 0.050(9) 0.013(9)
C60 0.201(17) 0.205(18) 0.195(17) -0.002(10) 0.071(10) 0.025(10)

loop_
_atom_type_symbol
_atom_type_description
_atom_type_scat_dispersion_real
_atom_type_scat_dispersion_imag
_atom_type_scat_source
C C 0.0033 0.0016 'International Tables Vol C Tables 4.2.6.8 and 6.1.1.4'
H H 0.0000 0.0000 'International Tables Vol C Tables 4.2.6.8 and 6.1.1.4'
N N 0.0061 0.0033 'International Tables Vol C Tables 4.2.6.8 and 6.1.1.4'
O O 0.0106 0.0060 'International Tables Vol C Tables 4.2.6.8 and 6.1.1.4'
F F 0.0171 0.0103 'International Tables Vol C Tables 4.2.6.8 and 6.1.1.4'
P P 0.1023 0.0942 'International Tables Vol C Tables 4.2.6.8 and 6.1.1.4'
Hg Hg -2.3894 9.2266 'International Tables Vol C Tables 4.2.6.8 and 6.1.1.4'

loop_
_geom_angle_atom_site_label_1
_geom_angle_atom_site_label_2
_geom_angle_atom_site_label_3
_geom_angle
C39 Hg1 C23 174.4(2)
C23 N1 C24 109.4(5)
C23 N1 C22 128.0(5)
C24 N1 C22 122.6(5)
C23 N2 C25 109.7(6)
C23 N2 C26 126.8(5)
C25 N2 C26 122.3(6)
C39 N3 C40 109.0(5)
C39 N3 C38 125.2(5)
C40 N3 C38 125.8(5)
C39 N4 C41 108.4(6)
C39 N4 C42 127.0(5)
C41 N4 C42 124.6(5)
C2 O1 C21 118.4(5)
C12 O2 C37 115.3(5)
C2 C1 C6 118.9(6)
C2 C1 C11 119.5(5)
C6 C1 C11 121.4(5)
C1 C2 O1 115.8(5)
C1 C2 C3 121.2(6)
O1 C2 C3 122.9(6)
C4 C3 C2 120.0(6)
C4 C3 H3 120.0
C2 C3 H3 120.0
C3 C4 C5 121.1(6)
C3 C4 H4 119.4
C5 C4 H4 119.4
C4 C5 C6 118.8(6)
C4 C5 C10 121.2(6)
C6 C5 C10 120.0(6)
C7 C6 C5 117.5(6)
C7 C6 C1 122.8(6)
C5 C6 C1 119.7(6)
C8 C7 C6 121.4(6)
C8 C7 H7 119.3
C6 C7 H7 119.3
C7 C8 C9 121.1(7)
C7 C8 H8 119.4
C9 C8 H8 119.4
C10 C9 C8 120.1(7)
C10 C9 H9 120.0
C8 C9 H9 120.0
C9 C10 C5 119.9(7)
C9 C10 H10 120.1
C5 C10 H10 120.1
C12 C11 C16 118.9(6)
C12 C11 C1 122.0(6)
C16 C11 C1 119.2(6)
C11 C12 O2 117.7(5)
C11 C12 C13 121.5(6)
O2 C12 C13 120.8(6)
C14 C13 C12 119.6(7)
C14 C13 H13 120.2
C12 C13 H13 120.2
C13 C14 C15 121.2(6)
C13 C14 H14 119.4
C15 C14 H14 119.4
C14 C15 C20 121.4(7)
C14 C15 C16 119.8(6)
C20 C15 C16 118.9(8)
C17 C16 C15 118.6(7)
C17 C16 C11 122.4(6)
C15 C16 C11 119.1(6)
C18 C17 C16 120.9(8)
C18 C17 H17 119.5
C16 C17 H17 119.5
C17 C18 C19 119.8(9)
C17 C18 H18 120.1
C19 C18 H18 120.1
C20 C19 C18 120.9(8)
C20 C19 H19 119.5
C18 C19 H19 119.5
C19 C20 C15 120.9(8)
C19 C20 H20 119.5
C15 C20 H20 119.5
O1 C21 C22 113.2(5)
O1 C21 H21A 108.9
C22 C21 H21A 108.9
O1 C21 H21B 108.9
C22 C21 H21B 108.9
H21A C21 H21B 107.8
N1 C22 C21 113.5(6)
N1 C22 H22A 108.9
C21 C22 H22A 108.9
N1 C22 H22B 108.9
C21 C22 H22B 108.9
H22A C22 H22B 107.7
N2 C23 N1 106.7(5)
N2 C23 Hg1 126.6(5)
N1 C23 Hg1 126.4(5)
C25 C24 N1 106.6(6)
C25 C24 H24 126.7
N1 C24 H24 126.7
C24 C25 N2 107.6(6)
C24 C25 H25 126.2
N2 C25 H25 126.2
N2 C26 C27 113.0(5)
N2 C26 H26A 109.0
C27 C26 H26A 109.0
N2 C26 H26B 109.0
C27 C26 H26B 109.0
H26A C26 H26B 107.8
C28 C27 C32 119.3(7)
C28 C27 C26 122.1(6)
C32 C27 C26 118.6(6)
C27 C28 C29 120.8(8)
C27 C28 H28 119.6
C29 C28 H28 119.6
C30 C29 C28 120.6(8)
C30 C29 H29 119.7
C28 C29 H29 119.7
C29 C30 C31 120.4(8)
C29 C30 H30 119.8
C31 C30 H30 119.8
C30 C31 C36 120.5(8)
C30 C31 C32 120.0(7)
C36 C31 C32 119.5(8)
C33 C32 C31 118.3(7)
C33 C32 C27 122.8(7)
C31 C32 C27 118.8(7)
C34 C33 C32 119.8(8)
C34 C33 H33 120.1
C32 C33 H33 120.1
C33 C34 C35 120.7(9)
C33 C34 H34 119.6
C35 C34 H34 119.6
C36 C35 C34 120.8(9)
C36 C35 H35 119.6
C34 C35 H35 119.6
C35 C36 C31 120.7(9)
C35 C36 H36 119.7
C31 C36 H36 119.7
O2 C37 C38 107.5(5)
O2 C37 H37A 110.2
C38 C37 H37A 110.2
O2 C37 H37B 110.2
C38 C37 H37B 110.2
H37A C37 H37B 108.5
N3 C38 C37 112.7(5)
N3 C38 H38A 109.1
C37 C38 H38A 109.1
N3 C38 H38B 109.1
C37 C38 H38B 109.1
H38A C38 H38B 107.8
N4 C39 N3 107.1(5)
N4 C39 Hg1 128.6(5)
N3 C39 Hg1 124.1(4)
C41 C40 N3 108.3(6)
C41 C40 H40 125.8
N3 C40 H40 125.8
C40 C41 N4 107.2(6)
C40 C41 H41 126.4
N4 C41 H41 126.4
N4 C42 C43 112.0(5)
N4 C42 H42A 109.2
C43 C42 H42A 109.2
N4 C42 H42B 109.2
C43 C42 H42B 109.2
H42A C42 H42B 107.9
C44 C43 C48 119.4(7)
C44 C43 C42 119.7(7)
C48 C43 C42 120.9(6)
C43 C44 C45 121.6(8)
C43 C44 H44 119.2
C45 C44 H44 119.2
C46 C45 C44 119.8(9)
C46 C45 H45 120.1
C44 C45 H45 120.1
C45 C46 C47 122.4(9)
C45 C46 H46 118.8
C47 C46 H46 118.8
C48 C47 C46 118.0(8)
C48 C47 C52 118.5(9)
C46 C47 C52 123.5(9)
C47 C48 C43 118.8(7)
C47 C48 C49 118.5(7)
C43 C48 C49 122.7(7)
C50 C49 C48 120.7(9)
C50 C49 H49 119.6
C48 C49 H49 119.6
C49 C50 C51 120.4(10)
C49 C50 H50 119.8
C51 C50 H50 119.8
C52 C51 C50 120.8(10)
C52 C51 H51 119.6
C50 C51 H51 119.6
C51 C52 C47 121.1(10)
C51 C52 H52 119.5
C47 C52 H52 119.5
F2 P1 F5 91.3(4)
F2 P1 F3 90.5(4)
F5 P1 F3 178.1(4)
F2 P1 F4 178.8(4)
F5 P1 F4 89.9(4)
F3 P1 F4 88.3(3)
F2 P1 F1 90.0(3)
F5 P1 F1 90.5(3)
F3 P1 F1 89.3(3)
F4 P1 F1 90.2(3)
F2 P1 F6 90.9(3)
F5 P1 F6 90.8(3)
F3 P1 F6 89.4(3)
F4 P1 F6 88.8(3)
F1 P1 F6 178.4(3)
F8 P2 F10 177.0(6)
F8 P2 F9 91.0(7)
F10 P2 F9 91.9(6)
F8 P2 F12 85.9(7)
F10 P2 F12 93.5(5)
F9 P2 F12 92.3(5)
F8 P2 F7 94.6(8)
F10 P2 F7 85.9(5)
F9 P2 F7 88.3(5)
F12 P2 F7 179.2(6)
F8 P2 F11 86.5(6)
F10 P2 F11 90.6(5)
F9 P2 F11 175.8(6)
F12 P2 F11 90.9(4)
F7 P2 F11 88.5(4)
N5 C53 C54 179(2)
C53 C54 H54A 109.5
C53 C54 H54B 109.5
H54A C54 H54B 109.5
C53 C54 H54C 109.5
H54A C54 H54C 109.5
H54B C54 H54C 109.5
N6 C55 C56 179.5(10)
C55 C56 H56A 109.5
C55 C56 H56B 109.5
H56A C56 H56B 109.5
C55 C56 H56C 109.5
H56A C56 H56C 109.5
H56B C56 H56C 109.5
N7 C57 C58 174(3)
C57 C58 H58A 109.5
C57 C58 H58B 109.5
H58A C58 H58B 109.5
C57 C58 H58C 109.5
H58A C58 H58C 109.5
H58B C58 H58C 109.5
N8 C59 C60 163(3)
C59 C60 H60A 109.5
C59 C60 H60B 109.5
H60A C60 H60B 109.5
C59 C60 H60C 109.5
H60A C60 H60C 109.5
H60B C60 H60C 109.5

loop_
_geom_bond_atom_site_label_1
_geom_bond_atom_site_label_2
_geom_bond_distance
Hg1 C39 2.072(6)
Hg1 C23 2.090(6)
N1 C23 1.345(8)
N1 C24 1.383(8)
N1 C22 1.466(8)
N2 C23 1.338(8)
N2 C25 1.369(8)
N2 C26 1.461(8)
N3 C39 1.346(8)
N3 C40 1.372(8)
N3 C38 1.465(8)
N4 C39 1.342(7)
N4 C41 1.400(8)
N4 C42 1.482(8)
O1 C2 1.380(7)
O1 C21 1.437(7)
O2 C12 1.382(7)
O2 C37 1.437(7)
C1 C2 1.379(9)
C1 C6 1.423(8)
C1 C11 1.498(8)
C2 C3 1.416(9)
C3 C4 1.355(9)
C3 H3 0.9300
C4 C5 1.417(9)
C4 H4 0.9300
C5 C6 1.421(9)
C5 C10 1.424(9)
C6 C7 1.413(9)
C7 C8 1.352(10)
C7 H7 0.9300
C8 C9 1.405(10)
C8 H8 0.9300
C9 C10 1.363(10)
C9 H9 0.9300
C10 H10 0.9300
C11 C12 1.369(9)
C11 C16 1.433(9)
C12 C13 1.410(9)
C13 C14 1.369(10)
C13 H13 0.9300
C14 C15 1.383(11)
C14 H14 0.9300
C15 C20 1.413(10)
C15 C16 1.419(9)
C16 C17 1.402(10)
C17 C18 1.376(11)
C17 H17 0.9300
C18 C19 1.396(13)
C18 H18 0.9300
C19 C20 1.345(13)
C19 H19 0.9300
C20 H20 0.9300
C21 C22 1.489(9)
C21 H21A 0.9700
C21 H21B 0.9700
C22 H22A 0.9700
C22 H22B 0.9700
C24 C25 1.342(10)
C24 H24 0.9300
C25 H25 0.9300
C26 C27 1.501(9)
C26 H26A 0.9700
C26 H26B 0.9700
C27 C28 1.367(9)
C27 C32 1.427(10)
C28 C29 1.425(11)
C28 H28 0.9300
C29 C30 1.342(12)
C29 H29 0.9300
C30 C31 1.404(12)
C30 H30 0.9300
C31 C36 1.405(12)
C31 C32 1.420(10)
C32 C33 1.407(10)
C33 C34 1.381(11)
C33 H33 0.9300
C34 C35 1.388(13)
C34 H34 0.9300
C35 C36 1.339(13)
C35 H35 0.9300
C36 H36 0.9300
C37 C38 1.494(9)
C37 H37A 0.9700
C37 H37B 0.9700
C38 H38A 0.9700
C38 H38B 0.9700
C40 C41 1.318(10)
C40 H40 0.9300
C41 H41 0.9300
C42 C43 1.494(9)
C42 H42A 0.9700
C42 H42B 0.9700
C43 C44 1.369(10)
C43 C48 1.424(10)
C44 C45 1.399(12)
C44 H44 0.9300
C45 C46 1.323(13)
C45 H45 0.9300
C46 C47 1.421(13)
C46 H46 0.9300
C47 C48 1.420(10)
C47 C52 1.433(14)
C48 C49 1.425(10)
C49 C50 1.375(12)
C49 H49 0.9300
C50 C51 1.396(15)
C50 H50 0.9300
C51 C52 1.350(15)
C51 H51 0.9300
C52 H52 0.9300
P1 F2 1.558(6)
P1 F5 1.570(6)
P1 F3 1.582(5)
P1 F4 1.584(5)
P1 F1 1.589(5)
P1 F6 1.589(5)
P2 F8 1.504(8)
P2 F10 1.510(7)
P2 F9 1.510(7)
P2 F12 1.529(7)
P2 F7 1.538(7)
P2 F11 1.549(6)
N5 C53 1.127(18)
C53 C54 1.46(2)
C54 H54A 0.9600
C54 H54B 0.9600
C54 H54C 0.9600
N6 C55 1.129(10)
C55 C56 1.439(11)
C56 H56A 0.9600
C56 H56B 0.9600
C56 H56C 0.9600
N7 C57 1.08(2)
C57 C58 1.42(2)
C58 H58A 0.9600
C58 H58B 0.9600
C58 H58C 0.9600
N8 C59 1.107(9)
C59 C60 1.493(9)
C60 H60A 0.9600
C60 H60B 0.9600
C60 H60C 0.9600

loop_
_geom_hbond_atom_site_label_D
_geom_hbond_atom_site_label_H
_geom_hbond_atom_site_label_A
_geom_hbond_site_symmetry_A
_geom_hbond_distance_DH
_geom_hbond_distance_HA
_geom_hbond_distance_DA
_geom_hbond_angle_DHA
C21 H21A F11 2_677 0.97 2.54 3.257(10) 131
C24 H24 F7 2_677 0.93 2.32 3.217(12) 161
C38 H38B F3 1_655 0.97 2.54 3.423(9) 151
C58 H58B F8 1_554 0.96 2.47 3.26(2) 140
C26 H26A N6 1_665 0.97 2.58 3.320(9) 133

loop_
_geom_torsion_atom_site_label_1
_geom_torsion_atom_site_label_2
_geom_torsion_atom_site_label_3
_geom_torsion_atom_site_label_4
_geom_torsion
C6 C1 C2 O1 -177.3(5)
C11 C1 C2 O1 6.3(9)
C6 C1 C2 C3 5.8(9)
C11 C1 C2 C3 -170.6(6)
C21 O1 C2 C1 175.1(6)
C21 O1 C2 C3 -8.0(9)
C1 C2 C3 C4 -3.8(10)
O1 C2 C3 C4 179.5(6)
C2 C3 C4 C5 -0.8(10)
C3 C4 C5 C6 3.0(10)
C3 C4 C5 C10 -176.3(7)
C4 C5 C6 C7 178.6(6)
C10 C5 C6 C7 -2.1(10)
C4 C5 C6 C1 -0.9(9)
C10 C5 C6 C1 178.4(6)
C2 C1 C6 C7 177.1(7)
C11 C1 C6 C7 -6.5(10)
C2 C1 C6 C5 -3.4(9)
C11 C1 C6 C5 172.9(6)
C5 C6 C7 C8 2.6(11)
C1 C6 C7 C8 -177.9(7)
C6 C7 C8 C9 -1.5(13)
C7 C8 C9 C10 -0.2(14)
C8 C9 C10 C5 0.7(13)
C4 C5 C10 C9 179.8(8)
C6 C5 C10 C9 0.5(11)
C2 C1 C11 C12 -104.9(7)
C6 C1 C11 C12 78.8(8)
C2 C1 C11 C16 76.1(8)
C6 C1 C11 C16 -100.2(7)
C16 C11 C12 O2 -177.6(5)
C1 C11 C12 O2 3.4(9)
C16 C11 C12 C13 -0.2(9)
C1 C11 C12 C13 -179.3(6)
C37 O2 C12 C11 -131.8(6)
C37 O2 C12 C13 50.9(8)
C11 C12 C13 C14 1.2(10)
O2 C12 C13 C14 178.4(6)
C12 C13 C14 C15 -1.7(11)
C13 C14 C15 C20 -179.3(7)
C13 C14 C15 C16 1.3(11)
C14 C15 C16 C17 -179.7(7)
C20 C15 C16 C17 0.8(10)
C14 C15 C16 C11 -0.3(10)
C20 C15 C16 C11 -179.7(6)
C12 C11 C16 C17 179.2(6)
C1 C11 C16 C17 -1.7(10)
C12 C11 C16 C15 -0.2(9)
C1 C11 C16 C15 178.8(6)
C15 C16 C17 C18 -0.9(11)
C11 C16 C17 C18 179.7(7)
C16 C17 C18 C19 0.6(13)
C17 C18 C19 C20 -0.2(14)
C18 C19 C20 C15 0.2(13)
C14 C15 C20 C19 180.0(8)
C16 C15 C20 C19 -0.6(11)
C2 O1 C21 C22 -71.7(7)
C23 N1 C22 C21 107.3(7)
C24 N1 C22 C21 -75.7(8)
O1 C21 C22 N1 -67.6(7)
C25 N2 C23 N1 -0.7(7)
C26 N2 C23 N1 -168.2(6)
C25 N2 C23 Hg1 -174.5(5)
C26 N2 C23 Hg1 18.0(9)
C24 N1 C23 N2 -0.5(7)
C22 N1 C23 N2 176.8(6)
C24 N1 C23 Hg1 173.3(5)
C22 N1 C23 Hg1 -9.4(9)
C39 Hg1 C23 N2 86(3)
C39 Hg1 C23 N1 -87(3)
C23 N1 C24 C25 1.6(8)
C22 N1 C24 C25 -176.0(6)
N1 C24 C25 N2 -2.0(8)
C23 N2 C25 C24 1.7(8)
C26 N2 C25 C24 169.9(6)
C23 N2 C26 C27 88.2(8)
C25 N2 C26 C27 -77.9(7)
N2 C26 C27 C28 -14.1(9)
N2 C26 C27 C32 167.9(5)
C32 C27 C28 C29 0.6(11)
C26 C27 C28 C29 -177.5(7)
C27 C28 C29 C30 -1.0(13)
C28 C29 C30 C31 0.1(13)
C29 C30 C31 C36 -179.0(8)
C29 C30 C31 C32 1.1(12)
C30 C31 C32 C33 177.2(7)
C36 C31 C32 C33 -2.7(10)
C30 C31 C32 C27 -1.5(10)
C36 C31 C32 C27 178.6(7)
C28 C27 C32 C33 -178.0(7)
C26 C27 C32 C33 0.2(10)
C28 C27 C32 C31 0.6(10)
C26 C27 C32 C31 178.8(6)
C31 C32 C33 C34 1.2(11)
C27 C32 C33 C34 179.8(7)
C32 C33 C34 C35 0.8(13)
C33 C34 C35 C36 -1.2(15)
C34 C35 C36 C31 -0.4(14)
C30 C31 C36 C35 -177.5(8)
C32 C31 C36 C35 2.4(12)
C12 O2 C37 C38 176.9(5)
C39 N3 C38 C37 89.3(7)
C40 N3 C38 C37 -89.5(7)
O2 C37 C38 N3 -61.9(7)
C41 N4 C39 N3 1.6(7)
C42 N4 C39 N3 -177.0(6)
C41 N4 C39 Hg1 -174.4(5)
C42 N4 C39 Hg1 7.0(9)
C40 N3 C39 N4 -1.5(7)
C38 N3 C39 N4 179.5(5)
C40 N3 C39 Hg1 174.7(5)
C38 N3 C39 Hg1 -4.3(8)
C23 Hg1 C39 N4 132(2)
C23 Hg1 C39 N3 -43(3)
C39 N3 C40 C41 0.9(8)
C38 N3 C40 C41 179.9(6)
N3 C40 C41 N4 0.1(8)
C39 N4 C41 C40 -1.0(8)
C42 N4 C41 C40 177.6(6)
C39 N4 C42 C43 34.2(9)
C41 N4 C42 C43 -144.1(6)
N4 C42 C43 C44 -112.5(7)
N4 C42 C43 C48 68.8(7)
C48 C43 C44 C45 -1.3(10)
C42 C43 C44 C45 180.0(6)
C43 C44 C45 C46 -0.5(12)
C44 C45 C46 C47 2.3(13)
C45 C46 C47 C48 -2.2(12)
C45 C46 C47 C52 176.1(8)
C46 C47 C48 C43 0.3(9)
C52 C47 C48 C43 -178.1(6)
C46 C47 C48 C49 179.0(6)
C52 C47 C48 C49 0.6(10)
C44 C43 C48 C47 1.3(9)
C42 C43 C48 C47 -180.0(6)
C44 C43 C48 C49 -177.3(6)
C42 C43 C48 C49 1.5(9)
C47 C48 C49 C50 -0.9(10)
C43 C48 C49 C50 177.7(7)
C48 C49 C50 C51 -0.9(13)
C49 C50 C51 C52 3.1(15)
C50 C51 C52 C47 -3.4(15)
C48 C47 C52 C51 1.6(13)
C46 C47 C52 C51 -176.7(9)
